data_1536700
loop_
_publ_author_name
'Ellern, A.M.'
'Antipin, M.Yu.'
'Sharabarin, A.V.'
'Struchkov, Yu.T.'

_publ_section_title
;
 Crystal structures of difluorochloronium hexafluoroniobate and
 hexafluorotantalate, ClF2NbF6 and ClF2TaF6.
;
_journal_name_full 'Zhurnal Neorganicheskoi Khimii'
_journal_page_first 2266
_journal_page_last 2270
_journal_volume 36
_journal_year 1991
_chemical_formula_sum 'Cl F8 Nb'
_chemical_name_systematic '(Cl F2) (Nb F6)'
_space_group_IT_number 54
_symmetry_space_group_name_Hall '-P 2a 2ac'
_symmetry_space_group_name_H-M 'P c c a'
_cell_angle_alpha 90
_cell_angle_beta 90
_cell_angle_gamma 90
_cell_formula_units_Z 4
_cell_length_a 9.981
_cell_length_b 5.781
_cell_length_c 10.522
_cell_volume 607.121
_citation_journal_id_ASTM ZNOKAQ
_cod_data_source_file Ellern_ZNOKAQ_1991_1200.cif
_cod_data_source_block Cl1F8Nb1
_cod_original_cell_volume 607.1211
_cod_original_formula_sum 'Cl1 F8 Nb1'
_cod_database_code 1536700

loop_
_symmetry_equiv_pos_as_xyz
x,y,z
-x+1/2,-y,z
x+1/2,-y,-z+1/2
-x,y,-z+1/2
-x,-y,-z
x-1/2,y,-z
-x-1/2,y,z-1/2
x,-y,z-1/2

loop_
_atom_site_label
_atom_site_type_symbol
_atom_site_fract_x
_atom_site_fract_y
_atom_site_fract_z
_atom_site_occupancy
_atom_site_U_iso_or_equiv
Cl1 Cl+3 0.25 0 0.0348 1 0.0
F2 F-1 0.1118 -0.1514 0.1786 1 0.0
F1 F-1 0.1123 0.3813 0.1832 1 0.0
F3 F-1 -0.1023 -0.3725 0.1023 1 0.0
F4 F-1 0.1516 -0.1111 -0.0646 1 0.0
Nb1 Nb+5 0 -0.396 0.25 1 0.0
